data_7109153
loop_
_publ_author_name
'Jibo Zhang'
'Jinlong Chen'
'Bin Xu'
'Lijuan Wang'
'Suqian Ma'
'Yujie Dong'
'Bao Li'
'Ling Ye'
'Wenjing Tian'

_publ_section_title
;
 Remarkable fluorescence change based on the protonation-deprotonation
 control in organic crystals
;
_journal_name_full Chem.Commun.
_journal_page_first 3878
_journal_paper_doi 10.1039/c3cc41171k
_journal_volume 49
_journal_year 2013
_chemical_formula_moiety 'C28 H22 N2, Cl2'
_chemical_formula_sum 'C28 H22 Cl2 N2'
_chemical_formula_weight 457.38
_chemical_name_systematic
;
?
;
_space_group_IT_number 2
_symmetry_cell_setting triclinic
_symmetry_space_group_name_Hall '-P 1'
_symmetry_space_group_name_H-M 'P -1'
_atom_sites_solution_hydrogens geom
_atom_sites_solution_primary direct
_atom_sites_solution_secondary difmap
_audit_creation_method SHELXL-97
_cell_angle_alpha 87.95(3)
_cell_angle_beta 85.51(3)
_cell_angle_gamma 81.56(3)
_cell_formula_units_Z 1
_cell_length_a 4.9933(10)
_cell_length_b 7.9912(16)
_cell_length_c 14.017(3)
_cell_measurement_reflns_used 4698
_cell_measurement_temperature 291(2)
_cell_measurement_theta_max 27.53
_cell_measurement_theta_min 3.85
_cell_volume 551.4(2)
_computing_cell_refinement RAPID-AUTO
_computing_data_collection 'RAPID-AUTO (Rigaku Corporation, 1998)'
_computing_data_reduction 'CrystalStructure (Rigaku/MSC and Rigaku Corporation, 2002)'
_computing_molecular_graphics 'SHELXTL (Sheldrick, 2008)'
_computing_publication_material SHELXL-97
_computing_structure_refinement 'SHELXL-97 (Sheldrick, 2008)'
_computing_structure_solution 'SHELXS-97 (Sheldrick, 2008)'
_diffrn_ambient_temperature 291(2)
_diffrn_measured_fraction_theta_full 0.983
_diffrn_measured_fraction_theta_max 0.983
_diffrn_measurement_device_type 'Rigaku RAXIS-RAPID'
_diffrn_measurement_method '\w scans'
_diffrn_radiation_monochromator graphite
_diffrn_radiation_source 'fine-focus sealed tube'
_diffrn_radiation_type MoK\a
_diffrn_radiation_wavelength 0.71073
_diffrn_reflns_av_R_equivalents 0.0250
_diffrn_reflns_av_unetI/netI 0.0334
_diffrn_reflns_limit_h_max 5
_diffrn_reflns_limit_h_min -6
_diffrn_reflns_limit_k_max 10
_diffrn_reflns_limit_k_min -10
_diffrn_reflns_limit_l_max 18
_diffrn_reflns_limit_l_min -18
_diffrn_reflns_number 5455
_diffrn_reflns_theta_full 27.46
_diffrn_reflns_theta_max 27.46
_diffrn_reflns_theta_min 3.85
_exptl_absorpt_coefficient_mu 0.314
_exptl_absorpt_correction_T_max 0.9486
_exptl_absorpt_correction_T_min 0.8994
_exptl_absorpt_correction_type multi-scan
_exptl_crystal_colour yellow
_exptl_crystal_density_diffrn 1.377
_exptl_crystal_density_method 'not measured'
_exptl_crystal_description block
_exptl_crystal_F_000 238
_exptl_crystal_size_max 0.34
_exptl_crystal_size_mid 0.18
_exptl_crystal_size_min 0.17
_refine_diff_density_max 0.298
_refine_diff_density_min -0.310
_refine_diff_density_rms 0.058
_refine_ls_extinction_method none
_refine_ls_goodness_of_fit_ref 1.127
_refine_ls_hydrogen_treatment constr
_refine_ls_matrix_type full
_refine_ls_number_parameters 145
_refine_ls_number_reflns 2504
_refine_ls_number_restraints 0
_refine_ls_restrained_S_all 1.127
_refine_ls_R_factor_all 0.0549
_refine_ls_R_factor_gt 0.0427
_refine_ls_shift/su_max 0.000
_refine_ls_shift/su_mean 0.000
_refine_ls_structure_factor_coef Fsqd
_refine_ls_weighting_details 'calc w=1/[\s^2^(Fo^2^)+(0.0675P)^2^+0.0882P] where P=(Fo^2^+2Fc^2^)/3'
_refine_ls_weighting_scheme calc
_refine_ls_wR_factor_gt 0.1152
_refine_ls_wR_factor_ref 0.1290
_reflns_number_gt 1959
_reflns_number_total 2504
_reflns_threshold_expression >2sigma(I)
_cod_data_source_file c3cc41171k.txt
_cod_data_source_block shelxl
_cod_original_cell_volume 551.40(19)
_cod_original_sg_symbol_H-M P-1
_cod_database_code 7109153

loop_
_symmetry_equiv_pos_as_xyz
'x, y, z'
'-x, -y, -z'

loop_
_atom_site_label
_atom_site_type_symbol
_atom_site_fract_x
_atom_site_fract_y
_atom_site_fract_z
_atom_site_U_iso_or_equiv
_atom_site_adp_type
_atom_site_occupancy
_atom_site_symmetry_multiplicity
_atom_site_calc_flag
_atom_site_refinement_flags
Cl1 Cl 1.39854(12) -0.22716(7) 0.09812(4) 0.0549(2) Uani 1 1 d .
C1 C 0.2870(4) 0.2804(2) 0.51053(13) 0.0380(4) Uani 1 1 d .
H1 H 0.4204 0.3004 0.4631 0.046 Uiso 1 1 calc R
C2 C 0.2368(4) 0.3835(3) 0.58669(15) 0.0444(5) Uani 1 1 d .
H2 H 0.3346 0.4732 0.5906 0.053 Uiso 1 1 calc R
C3 C 0.0364(4) 0.3551(2) 0.66019(14) 0.0422(5) Uani 1 1 d .
H3 H 0.0007 0.4275 0.7116 0.051 Uiso 1 1 calc R
C4 C -0.1030(4) 0.2235(2) 0.65603(13) 0.0355(4) Uani 1 1 d .
H4 H -0.2318 0.2055 0.7055 0.043 Uiso 1 1 calc R
C5 C -0.0576(3) 0.1109(2) 0.57734(11) 0.0290(4) Uani 1 1 d .
C6 C 0.1405(3) 0.1423(2) 0.50127(12) 0.0289(4) Uani 1 1 d .
C7 C 0.1945(3) 0.0308(2) 0.42362(12) 0.0289(4) Uani 1 1 d .
C8 C 0.4023(3) 0.0530(2) 0.34482(12) 0.0322(4) Uani 1 1 d .
H8 H 0.5330 -0.0402 0.3313 0.039 Uiso 1 1 calc R
C9 C 0.4223(4) 0.1909(2) 0.29173(12) 0.0338(4) Uani 1 1 d .
H9 H 0.2885 0.2835 0.3028 0.041 Uiso 1 1 calc R
C10 C 0.6386(3) 0.2103(2) 0.21641(11) 0.0302(4) Uani 1 1 d .
C11 C 0.8151(4) 0.0738(2) 0.18012(12) 0.0349(4) Uani 1 1 d .
H11 H 0.7907 -0.0355 0.2002 0.042 Uiso 1 1 calc R
C12 C 1.0661(4) 0.2501(3) 0.08341(13) 0.0423(5) Uani 1 1 d .
H12 H 1.2128 0.2613 0.0397 0.051 Uiso 1 1 calc R
C13 C 0.8939(5) 0.3899(3) 0.11476(14) 0.0440(5) Uani 1 1 d .
H13 H 0.9209 0.4972 0.0918 0.053 Uiso 1 1 calc R
C14 C 0.6797(4) 0.3702(2) 0.18070(12) 0.0367(4) Uani 1 1 d .
H14 H 0.5614 0.4650 0.2015 0.044 Uiso 1 1 calc R
N1 N 1.0204(3) 0.0977(2) 0.11649(10) 0.0375(4) Uani 1 1 d .
H1A H 1.1282 0.0104 0.0959 0.045 Uiso 1 1 calc R

loop_
_atom_site_aniso_label
_atom_site_aniso_U_11
_atom_site_aniso_U_22
_atom_site_aniso_U_33
_atom_site_aniso_U_23
_atom_site_aniso_U_13
_atom_site_aniso_U_12
Cl1 0.0588(4) 0.0472(3) 0.0494(3) 0.0024(2) 0.0158(2) 0.0118(2)
C1 0.0395(10) 0.0379(10) 0.0386(9) 0.0035(8) 0.0010(8) -0.0154(8)
C2 0.0512(12) 0.0358(10) 0.0502(11) -0.0014(8) -0.0045(9) -0.0193(9)
C3 0.0468(11) 0.0369(10) 0.0432(10) -0.0099(8) -0.0013(8) -0.0054(8)
C4 0.0337(9) 0.0381(9) 0.0339(9) -0.0020(7) 0.0017(7) -0.0046(7)
C5 0.0258(8) 0.0313(8) 0.0298(8) 0.0021(6) -0.0011(6) -0.0044(7)
C6 0.0265(8) 0.0289(8) 0.0317(8) 0.0040(6) -0.0013(7) -0.0068(6)
C7 0.0243(8) 0.0316(8) 0.0303(8) 0.0041(7) 0.0010(6) -0.0048(6)
C8 0.0261(8) 0.0347(8) 0.0347(9) 0.0008(7) 0.0032(7) -0.0041(7)
C9 0.0306(9) 0.0345(9) 0.0339(8) 0.0013(7) 0.0059(7) -0.0010(7)
C10 0.0302(8) 0.0331(8) 0.0264(8) 0.0023(6) 0.0006(6) -0.0042(7)
C11 0.0386(10) 0.0318(9) 0.0326(8) 0.0021(7) 0.0043(7) -0.0038(7)
C12 0.0368(10) 0.0571(12) 0.0316(9) 0.0046(8) 0.0090(8) -0.0095(9)
C13 0.0549(12) 0.0391(10) 0.0363(9) 0.0092(8) 0.0089(9) -0.0102(9)
C14 0.0410(10) 0.0338(9) 0.0327(9) 0.0025(7) 0.0044(7) -0.0011(8)
N1 0.0354(8) 0.0426(8) 0.0307(7) -0.0023(6) 0.0053(6) 0.0031(7)

loop_
_atom_type_symbol
_atom_type_description
_atom_type_scat_dispersion_real
_atom_type_scat_dispersion_imag
_atom_type_scat_source
C C 0.0033 0.0016 'International Tables Vol C Tables 4.2.6.8 and 6.1.1.4'
H H 0.0000 0.0000 'International Tables Vol C Tables 4.2.6.8 and 6.1.1.4'
N N 0.0061 0.0033 'International Tables Vol C Tables 4.2.6.8 and 6.1.1.4'
Cl Cl 0.1484 0.1585 'International Tables Vol C Tables 4.2.6.8 and 6.1.1.4'

loop_
_geom_angle_atom_site_label_1
_geom_angle_atom_site_label_2
_geom_angle_atom_site_label_3
_geom_angle
_geom_angle_site_symmetry_1
C2 C1 C6 121.72(17) .
C2 C1 H1 119.1 .
C6 C1 H1 119.1 .
C1 C2 C3 120.28(17) .
C1 C2 H2 119.9 .
C3 C2 H2 119.9 .
C4 C3 C2 120.30(17) .
C4 C3 H3 119.8 .
C2 C3 H3 119.8 .
C3 C4 C5 121.61(17) .
C3 C4 H4 119.2 .
C5 C4 H4 119.2 .
C7 C5 C4 120.94(15) 2_556
C7 C5 C6 120.81(15) 2_556
C4 C5 C6 118.19(15) .
C7 C6 C1 122.55(15) .
C7 C6 C5 119.49(15) .
C1 C6 C5 117.85(15) .
C5 C7 C6 119.69(15) 2_556
C5 C7 C8 118.18(15) 2_556
C6 C7 C8 122.06(15) .
C9 C8 C7 126.99(16) .
C9 C8 H8 116.5 .
C7 C8 H8 116.5 .
C8 C9 C10 125.41(16) .
C8 C9 H9 117.3 .
C10 C9 H9 117.3 .
C11 C10 C14 116.91(15) .
C11 C10 C9 122.39(16) .
C14 C10 C9 120.67(15) .
N1 C11 C10 120.55(16) .
N1 C11 H11 119.7 .
C10 C11 H11 119.7 .
N1 C12 C13 118.97(16) .
N1 C12 H12 120.5 .
C13 C12 H12 120.5 .
C12 C13 C14 119.48(17) .
C12 C13 H13 120.3 .
C14 C13 H13 120.3 .
C13 C14 C10 120.85(17) .
C13 C14 H14 119.6 .
C10 C14 H14 119.6 .
C12 N1 C11 123.19(16) .
C12 N1 H1A 118.4 .
C11 N1 H1A 118.4 .

loop_
_geom_bond_atom_site_label_1
_geom_bond_atom_site_label_2
_geom_bond_distance
_geom_bond_site_symmetry_2
C1 C2 1.357(3) .
C1 C6 1.426(2) .
C1 H1 0.9300 .
C2 C3 1.415(3) .
C2 H2 0.9300 .
C3 C4 1.349(3) .
C3 H3 0.9300 .
C4 C5 1.432(2) .
C4 H4 0.9300 .
C5 C7 1.407(2) 2_556
C5 C6 1.438(2) .
C6 C7 1.416(2) .
C7 C5 1.407(2) 2_556
C7 C8 1.480(2) .
C8 C9 1.319(3) .
C8 H8 0.9300 .
C9 C10 1.471(2) .
C9 H9 0.9300 .
C10 C11 1.383(2) .
C10 C14 1.393(2) .
C11 N1 1.336(2) .
C11 H11 0.9300 .
C12 N1 1.333(3) .
C12 C13 1.369(3) .
C12 H12 0.9300 .
C13 C14 1.381(3) .
C13 H13 0.9300 .
C14 H14 0.9300 .
N1 H1A 0.8600 .

loop_
_geom_hbond_atom_site_label_D
_geom_hbond_atom_site_label_H
_geom_hbond_atom_site_label_A
_geom_hbond_distance_DH
_geom_hbond_distance_HA
_geom_hbond_distance_DA
_geom_hbond_angle_DHA
N1 H1A Cl1 0.86 2.16 2.9838(19) 159.6
